data_2000391
loop_
_publ_author_name
'Leban, I.'
'Polanc, S.'

_publ_section_title
;
 Structure of 2-phenylpyrimidinium 1-oxide
;
_journal_issue 12
_journal_name_full 'Acta Crystallographica Section C'
_journal_page_first 2227
_journal_page_last 2229
_journal_paper_doi 10.1107/S0108270192003391
_journal_volume 48
_journal_year 1992
_chemical_formula_moiety 'C10 H8 N2 O1'
_chemical_formula_sum 'C10 H8 N2 O'
_chemical_formula_weight 172.2
_symmetry_cell_setting orthorhombic
_symmetry_space_group_name_Hall 'P 2ac 2ab'
_symmetry_space_group_name_H-M 'P 21 21 21'
_cell_angle_alpha 90
_cell_angle_beta 90
_cell_angle_gamma 90
_cell_formula_units_Z 4
_cell_length_a 7.1890(10)
_cell_length_b 10.141(2)
_cell_length_c 11.302(2)
_cell_volume 824.0(2)
_diffrn_radiation_type Mo
_diffrn_radiation_wavelength 0.71069
_exptl_absorpt_coefficient_mu 0.087
_exptl_crystal_density_diffrn 1.388
_exptl_crystal_F_000 360
_cod_data_source_file li1001.cif
_cod_data_source_block li1001a
_cod_original_cell_volume 824.0(3)
_cod_original_formula_sum 'C10 H8 N2 O1'
_cod_database_code 2000391

loop_
_atom_site_label
_atom_site_fract_x
_atom_site_fract_y
_atom_site_fract_z
_atom_site_U_iso_or_equiv
O .1045(3) .2025(2) -.22970(10) .064
N1 .1259(3) .1103(2) -.1516(2) .042
C2 .1532(3) .1370(2) -.0331(2) .039
N3 .1821(3) .0397(2) .0434(2) .047
C4 .1798(5) -.0851(2) .0073(2) .054
C5 .1448(4) -.1181(2) -.1093(2) .053
C6 .1180(4) -.0177(3) -.1879(2) .050
C11 .1490(3) .2732(2) .0133(2) .037
C12 .1891(4) .3857(2) -.0532(2) .049
C13 .1865(5) .5088(3) .0005(3) .060
C14 .1424(5) .5230(3) .1182(3) .059
C15 .1020(5) .4132(3) .1839(2) .059
C16 .1065(4) .2883(2) .1331(2) .047
H4 .2060 -.1626 .0706 ?
H5 .1389 -.2199 -.1372 ?
H6 .0903 -.0399 -.2797 ?
H12 .2221 .3771 -.1461 ?
H13 .2197 .5952 -.0512 ?
H14 .1396 .6196 .1584 ?
H15 .0662 .4237 .2762 ?
H16 .0771 .2026 .1866 ?

loop_
_geom_angle_atom_site_label_1
_geom_angle_atom_site_label_2
_geom_angle_atom_site_label_3
_geom_angle
O N1 C2 122.4(2)
O N1 C6 118.5(2)
C2 N1 C6 119.0(2)
N1 C2 N3 120.5(2)
N1 C2 C11 121.6(2)
N3 C2 C11 117.8(2)
C2 N3 C4 120.3(2)
N3 C4 C5 121.7(2)
C4 C5 C6 117.7(2)
N1 C6 C5 120.5(2)
C2 C11 C12 124.7(2)
C2 C11 C16 116.8(2)
C12 C11 C16 118.5(2)
C11 C12 C13 119.8(3)
C12 C13 C14 121.4(3)
C13 C14 C15 119.2(3)
C14 C15 C16 120.8(3)
C11 C16 C15 120.3(2)

loop_
_geom_bond_atom_site_label_1
_geom_bond_atom_site_label_2
_geom_bond_distance
O N1 1.295(3)
N1 C2 1.381(4)
N1 C6 1.362(4)
C2 N3 1.328(4)
C2 C11 1.478(3)
N3 C4 1.330(3)
C4 C5 1.382(4)
C5 C6 1.366(4)
C11 C12 1.396(4)
C11 C16 1.396(4)
C12 C13 1.387(4)
C13 C14 1.375(5)
C14 C15 1.369(5)
C15 C16 1.391(4)
